data_4317233
loop_
_publ_author_name
'Johanna Heine'
'Stefanie Dehnen'

_publ_section_title
;
 Aqueous Telluridoindate Chemistry: Water-Soluble Salts of Monomeric,
 Dimeric, and Trimeric In/Te Anions [InTe4]5-, [In2Te6]6-, and
 [In3Te10]11-
;
_journal_name_full 'Inorganic Chemistry'
_journal_page_first 11216
_journal_page_last 11222
_journal_paper_doi 10.1021/ic101881j
_journal_volume 49
_journal_year 2010
_chemical_formula_moiety 'In Te4, 5(H2 O), 5(K)'
_chemical_formula_sum 'H10 In K5 O5 Te4'
_chemical_formula_weight 910.80
_space_group_IT_number 19
_symmetry_cell_setting orthorhombic
_symmetry_space_group_name_Hall 'P 2ac 2ab'
_symmetry_space_group_name_H-M 'P 21 21 21'
_atom_sites_solution_primary direct
_atom_sites_solution_secondary difmap
_audit_creation_method SHELXL-97
_cell_angle_alpha 90.00
_cell_angle_beta 90.00
_cell_angle_gamma 90.00
_cell_formula_units_Z 4
_cell_length_a 8.788(3)
_cell_length_b 11.111(4)
_cell_length_c 20.156(5)
_cell_measurement_reflns_used 8862
_cell_measurement_temperature 100(2)
_cell_measurement_theta_max 54.47
_cell_measurement_theta_min 6.14
_cell_volume 1968.1(11)
_diffrn_ambient_temperature 100(2)
_diffrn_measured_fraction_theta_full 0.810
_diffrn_measured_fraction_theta_max 0.823
_diffrn_measurement_device_type 'Stoe IPDS 2'
_diffrn_measurement_method \w-scan
_diffrn_radiation_monochromator graphite
_diffrn_radiation_source 'fine-focus sealed tube'
_diffrn_radiation_type MoK\a
_diffrn_radiation_wavelength 0.71073
_diffrn_reflns_av_R_equivalents 0.0674
_diffrn_reflns_av_sigmaI/netI 0.0460
_diffrn_reflns_limit_h_max 11
_diffrn_reflns_limit_h_min -9
_diffrn_reflns_limit_k_max 3
_diffrn_reflns_limit_k_min -12
_diffrn_reflns_limit_l_max 25
_diffrn_reflns_limit_l_min -25
_diffrn_reflns_number 5314
_diffrn_reflns_theta_full 25.00
_diffrn_reflns_theta_max 26.68
_diffrn_reflns_theta_min 4.66
_exptl_absorpt_coefficient_mu 8.066
_exptl_absorpt_correction_T_max 0.794
_exptl_absorpt_correction_T_min 0.368
_exptl_absorpt_correction_type gaussian
_exptl_absorpt_process_details 'A.L.Spek (2003) J. Appl. Cryst. 36, 7-13'
_exptl_crystal_colour yellow
_exptl_crystal_density_diffrn 3.074
_exptl_crystal_density_method 'not measured'
_exptl_crystal_description block
_exptl_crystal_F_000 1608
_exptl_crystal_size_max 0.18
_exptl_crystal_size_mid 0.05
_exptl_crystal_size_min 0.03
_refine_diff_density_max 2.80
_refine_diff_density_min -3.74
_refine_diff_density_rms 0.63
_refine_ls_abs_structure_details 'Flack H D (1983), Acta Cryst. A39, 876-881'
_refine_ls_abs_structure_Flack 0.05(11)
_refine_ls_extinction_method none
_refine_ls_goodness_of_fit_ref 1.046
_refine_ls_hydrogen_treatment undef
_refine_ls_matrix_type full
_refine_ls_number_parameters 126
_refine_ls_number_reflns 3014
_refine_ls_number_restraints 0
_refine_ls_restrained_S_all 1.046
_refine_ls_R_factor_all 0.0523
_refine_ls_R_factor_gt 0.0418
_refine_ls_shift/su_max 0.000
_refine_ls_shift/su_mean 0.000
_refine_ls_structure_factor_coef Fsqd
_refine_ls_weighting_details 'calc w=1/[\s^2^(Fo^2^)+(0.1244P)^2^+50.9769P] where P=(Fo^2^+2Fc^2^)/3'
_refine_ls_weighting_scheme calc
_refine_ls_wR_factor_gt 0.1131
_refine_ls_wR_factor_ref 0.1736
_reflns_number_gt 2825
_reflns_number_total 3014
_reflns_threshold_expression >2sigma(I)
_cod_data_source_file ic101881j_si_003.cif
_cod_data_source_block compound2
_cod_database_code 4317233

loop_
_symmetry_equiv_pos_as_xyz
'x, y, z'
'-x+1/2, -y, z+1/2'
'-x, y+1/2, -z+1/2'
'x+1/2, -y+1/2, -z'

loop_
_atom_site_label
_atom_site_type_symbol
_atom_site_fract_x
_atom_site_fract_y
_atom_site_fract_z
_atom_site_U_iso_or_equiv
_atom_site_adp_type
_atom_site_occupancy
_atom_site_symmetry_multiplicity
_atom_site_calc_flag
_atom_site_refinement_flags
_atom_site_disorder_assembly
_atom_site_disorder_group
In1 In 0.28581(14) 0.51190(13) 0.43197(5) 0.0089(3) Uani 1 1 d . . .
Te1 Te 0.38866(12) 0.52745(13) 0.56260(5) 0.0114(3) Uani 1 1 d . . .
Te2 Te -0.03107(13) 0.48027(12) 0.43379(5) 0.0108(3) Uani 1 1 d . . .
Te3 Te 0.35723(13) 0.72638(12) 0.36888(5) 0.0104(3) Uani 1 1 d . . .
Te4 Te 0.42347(13) 0.31840(13) 0.36961(5) 0.0130(3) Uani 1 1 d . . .
K1 K 0.6671(5) 0.2988(5) 0.5064(2) 0.0201(10) Uani 1 1 d . . .
K3 K 0.4865(5) 0.7728(5) 0.69064(19) 0.0179(9) Uani 1 1 d . . .
K4 K 0.1756(4) 0.8020(5) 0.51971(18) 0.0165(9) Uani 1 1 d . . .
K5 K 0.7689(5) 0.5666(5) 0.77466(19) 0.0162(9) Uani 1 1 d . . .
O3 O 0.5541(16) 1.0405(17) 0.7446(6) 0.018(3) Uani 1 1 d . . .
O4 O 0.1996(15) 0.8199(17) 0.7161(6) 0.018(3) Uiso 1 1 d . . .
O5 O 0.5948(19) 0.766(2) 0.8233(8) 0.034(4) Uiso 1 1 d . . .
K2A K 1.0155(4) 0.4895(4) 0.61007(17) 0.0122(8) Uani 1 1 d . . .
O1A O 1.126(2) 0.4863(17) 0.7354(7) 0.027(4) Uani 1 1 d . . .
O2A O 0.7238(18) 0.460(2) 0.6513(6) 0.026(4) Uani 1 1 d . . .

loop_
_atom_site_aniso_label
_atom_site_aniso_U_11
_atom_site_aniso_U_22
_atom_site_aniso_U_33
_atom_site_aniso_U_23
_atom_site_aniso_U_13
_atom_site_aniso_U_12
In1 0.0132(6) 0.0058(7) 0.0078(5) 0.0005(4) -0.0006(4) -0.0006(5)
Te1 0.0135(6) 0.0125(8) 0.0083(5) 0.0012(4) -0.0011(4) -0.0009(4)
Te2 0.0134(5) 0.0099(7) 0.0090(5) 0.0007(4) 0.0000(4) -0.0005(4)
Te3 0.0148(5) 0.0065(7) 0.0098(4) 0.0012(4) -0.0004(4) -0.0020(4)
Te4 0.0200(6) 0.0079(8) 0.0110(5) 0.0002(4) 0.0025(4) 0.0024(5)
K1 0.023(2) 0.016(3) 0.0218(18) 0.0076(16) -0.0027(15) 0.0004(18)
K3 0.0156(18) 0.020(3) 0.0183(17) 0.0048(16) 0.0037(14) 0.0041(16)
K4 0.0166(19) 0.018(3) 0.0150(16) 0.0008(15) 0.0042(13) 0.0000(17)
K5 0.022(2) 0.011(3) 0.0154(16) -0.0016(15) -0.0033(14) -0.0005(17)
O3 0.020(7) 0.014(10) 0.018(6) 0.012(5) 0.004(5) 0.000(6)
K2A 0.0160(18) 0.010(3) 0.0108(14) -0.0004(12) 0.0017(13) -0.0012(15)
O1A 0.055(11) 0.008(11) 0.017(6) 0.004(5) 0.003(6) -0.003(8)
O2A 0.026(8) 0.035(13) 0.018(6) 0.005(6) -0.002(5) 0.005(7)

loop_
_atom_type_symbol
_atom_type_description
_atom_type_scat_dispersion_real
_atom_type_scat_dispersion_imag
_atom_type_scat_source
O O 0.0106 0.0060 'International Tables Vol C Tables 4.2.6.8 and 6.1.1.4'
H H 0.0000 0.0000 'International Tables Vol C Tables 4.2.6.8 and 6.1.1.4'
K K 0.2009 0.2494 'International Tables Vol C Tables 4.2.6.8 and 6.1.1.4'
In In -0.7276 1.3100 'International Tables Vol C Tables 4.2.6.8 and 6.1.1.4'
Te Te -0.5308 1.6751 'International Tables Vol C Tables 4.2.6.8 and 6.1.1.4'

loop_
_geom_angle_atom_site_label_1
_geom_angle_atom_site_label_2
_geom_angle_atom_site_label_3
_geom_angle
_geom_angle_site_symmetry_1
_geom_angle_site_symmetry_3
_geom_angle_publ_flag
Te4 In1 Te3 111.12(6) . . ?
Te4 In1 Te1 109.57(6) . . ?
Te3 In1 Te1 107.84(6) . . ?
Te4 In1 Te2 110.01(6) . . ?
Te3 In1 Te2 109.76(6) . . ?
Te1 In1 Te2 108.48(5) . . ?
Te4 In1 K4 168.75(8) . . ?
Te3 In1 K4 62.76(8) . . ?
Te1 In1 K4 65.86(7) . . ?
Te2 In1 K4 81.23(8) . . ?
Te4 In1 K1 64.19(8) . 4_456 ?
Te3 In1 K1 171.51(8) . 4_456 ?
Te1 In1 K1 80.62(8) . 4_456 ?
Te2 In1 K1 67.12(8) . 4_456 ?
K4 In1 K1 123.10(10) . 4_456 ?
Te4 In1 K4 97.68(8) . 4_566 ?
Te3 In1 K4 59.25(7) . 4_566 ?
Te1 In1 K4 58.40(6) . 4_566 ?
Te2 In1 K4 152.26(9) . 4_566 ?
K4 In1 K4 71.11(5) . 4_566 ?
K1 In1 K4 127.21(10) 4_456 4_566 ?
In1 Te1 K2A 86.91(7) . 1_455 ?
In1 Te1 K4 79.79(7) . 4_566 ?
K2A Te1 K4 150.31(12) 1_455 4_566 ?
In1 Te1 K4 70.42(7) . . ?
K2A Te1 K4 71.49(10) 1_455 . ?
K4 Te1 K4 79.05(5) 4_566 . ?
In1 Te1 K1 83.27(7) . . ?
K2A Te1 K1 129.07(12) 1_455 . ?
K4 Te1 K1 75.80(12) 4_566 . ?
K4 Te1 K1 146.31(9) . . ?
In1 Te1 K3 138.49(9) . . ?
K2A Te1 K3 96.50(9) 1_455 . ?
K4 Te1 K3 77.15(10) 4_566 . ?
K4 Te1 K3 71.60(10) . . ?
K1 Te1 K3 122.88(10) . . ?
In1 Te2 K2A 84.03(7) . 1_455 ?
In1 Te2 K1 142.92(8) . 1_455 ?
K2A Te2 K1 72.54(10) 1_455 1_455 ?
In1 Te2 K4 128.30(9) . 4_466 ?
K2A Te2 K4 78.88(9) 1_455 4_466 ?
K1 Te2 K4 75.51(12) 1_455 4_466 ?
In1 Te2 K3 81.82(7) . 4_466 ?
K2A Te2 K3 130.06(12) 1_455 4_466 ?
K1 Te2 K3 135.23(10) 1_455 4_466 ?
K4 Te2 K3 73.40(10) 4_466 4_466 ?
In1 Te2 K1 69.36(8) . 4_456 ?
K2A Te2 K1 69.61(10) 1_455 4_456 ?
K1 Te2 K1 75.60(5) 1_455 4_456 ?
K4 Te2 K1 142.25(10) 4_466 4_456 ?
K3 Te2 K1 143.72(10) 4_466 4_456 ?
In1 Te2 K5 122.86(7) . 2_564 ?
K2A Te2 K5 152.89(9) 1_455 2_564 ?
K1 Te2 K5 82.23(10) 1_455 2_564 ?
K4 Te2 K5 85.45(10) 4_466 2_564 ?
K3 Te2 K5 64.03(10) 4_466 2_564 ?
K1 Te2 K5 113.98(11) 4_456 2_564 ?
In1 Te3 K3 87.04(9) . 4_466 ?
In1 Te3 K2A 144.60(7) . 4_466 ?
K3 Te3 K2A 114.53(12) 4_466 4_466 ?
In1 Te3 K4 73.01(9) . . ?
K3 Te3 K4 82.70(10) 4_466 . ?
K2A Te3 K4 81.93(11) 4_466 . ?
In1 Te3 K4 79.32(9) . 4_566 ?
K3 Te3 K4 160.86(10) 4_466 4_566 ?
K2A Te3 K4 72.11(11) 4_466 4_566 ?
K4 Te3 K4 80.53(5) . 4_566 ?
In1 Te3 K5 145.91(9) . 4_466 ?
K3 Te3 K5 62.66(10) 4_466 4_466 ?
K2A Te3 K5 67.82(10) 4_466 4_466 ?
K4 Te3 K5 114.90(11) . 4_466 ?
K4 Te3 K5 133.69(11) 4_566 4_466 ?
In1 Te4 K1 87.60(10) . . ?
In1 Te4 K2A 142.93(7) . 4_456 ?
K1 Te4 K2A 73.06(11) . 4_456 ?
In1 Te4 K5 107.33(10) . 2_664 ?
K1 Te4 K5 88.91(10) . 2_664 ?
K2A Te4 K5 103.67(11) 4_456 2_664 ?
In1 Te4 K1 72.12(9) . 4_456 ?
K1 Te4 K1 79.27(5) . 4_456 ?
K2A Te4 K1 73.36(11) 4_456 4_456 ?
K5 Te4 K1 168.17(10) 2_664 4_456 ?
Te4 K1 Te4 161.96(18) . 4_556 ?
Te4 K1 Te2 95.45(10) . 1_655 ?
Te4 K1 Te2 91.34(10) 4_556 1_655 ?
Te4 K1 Te1 78.11(9) . . ?
Te4 K1 Te1 116.60(12) 4_556 . ?
Te2 K1 Te1 102.97(14) 1_655 . ?
Te4 K1 Te2 91.18(11) . 4_556 ?
Te4 K1 Te2 76.65(10) 4_556 4_556 ?
Te2 K1 Te2 157.63(15) 1_655 4_556 ?
Te1 K1 Te2 99.29(11) . 4_556 ?
Te4 K1 In1 118.73(15) . 4_556 ?
Te4 K1 In1 43.69(6) 4_556 4_556 ?
Te2 K1 In1 115.67(12) 1_655 4_556 ?
Te1 K1 In1 134.54(12) . 4_556 ?
Te2 K1 In1 43.52(7) 4_556 4_556 ?
Te4 K1 K2A 53.93(9) . 4_456 ?
Te4 K1 K2A 108.11(14) 4_556 4_456 ?
Te2 K1 K2A 115.50(12) 1_655 4_456 ?
Te1 K1 K2A 119.05(12) . 4_456 ?
Te2 K1 K2A 53.20(9) 4_556 4_456 ?
In1 K1 K2A 65.01(11) 4_556 4_456 ?
Te4 K1 K2A 142.56(16) . . ?
Te4 K1 K2A 52.57(9) 4_556 . ?
Te2 K1 K2A 53.08(8) 1_655 . ?
Te1 K1 K2A 89.05(13) . . ?
Te2 K1 K2A 125.80(12) 4_556 . ?
In1 K1 K2A 95.36(11) 4_556 . ?
K2A K1 K2A 151.88(15) 4_456 . ?
Te4 K1 K4 81.70(11) . 4_566 ?
Te4 K1 K4 115.43(13) 4_556 4_566 ?
Te2 K1 K4 52.43(9) 1_655 4_566 ?
Te1 K1 K4 50.67(9) . 4_566 ?
Te2 K1 K4 149.92(13) 4_556 4_566 ?
In1 K1 K4 158.80(13) 4_556 4_566 ?
K2A K1 K4 134.33(12) 4_456 4_566 ?
K2A K1 K4 63.44(11) . 4_566 ?
Te4 K1 K1 124.33(16) . 4_556 ?
Te4 K1 K1 49.28(8) 4_556 4_556 ?
Te2 K1 K1 53.37(8) 1_655 4_556 ?
Te1 K1 K1 145.2(2) . 4_556 ?
Te2 K1 K1 105.68(18) 4_556 4_556 ?
In1 K1 K1 62.41(13) 4_556 4_556 ?
K2A K1 K1 95.39(17) 4_456 4_556 ?
K2A K1 K1 56.73(10) . 4_556 ?
K4 K1 K1 102.39(15) 4_566 4_556 ?
Te4 K1 K1 51.45(8) . 4_456 ?
Te4 K1 K1 123.92(17) 4_556 4_456 ?
Te2 K1 K1 144.73(17) 1_655 4_456 ?
Te1 K1 K1 62.68(10) . 4_456 ?
Te2 K1 K1 51.03(11) 4_556 4_456 ?
In1 K1 K1 93.84(17) 4_556 4_456 ?
K2A K1 K1 58.46(13) 4_456 4_456 ?
K2A K1 K1 147.28(18) . 4_456 ?
K4 K1 K1 104.30(15) 4_566 4_456 ?
K1 K1 K1 151.5(3) 4_556 4_456 ?
Te4 K1 K5 45.99(7) . 2_664 ?
Te4 K1 K5 133.93(12) 4_556 2_664 ?
Te2 K1 K5 50.85(7) 1_655 2_664 ?
Te1 K1 K5 99.03(11) . 2_664 ?
Te2 K1 K5 127.38(13) 4_556 2_664 ?
In1 K1 K5 123.47(13) 4_556 2_664 ?
K2A K1 K5 74.81(10) 4_456 2_664 ?
K2A K1 K5 103.37(12) . 2_664 ?
K4 K1 K5 65.54(10) 4_566 2_664 ?
K1 K1 K5 84.76(12) 4_556 2_664 ?
K1 K1 K5 97.44(12) 4_456 2_664 ?
O4 K3 O5 98.3(5) . . ?
O4 K3 O3 88.4(5) . 3_646 ?
O5 K3 O3 66.0(6) . 3_646 ?
O4 K3 O3 85.8(5) . . ?
O5 K3 O3 69.3(6) . . ?
O3 K3 O3 133.55(14) 3_646 . ?
O4 K3 Te3 165.5(4) . 4_566 ?
O5 K3 Te3 90.6(4) . 4_566 ?
O3 K3 Te3 105.8(3) 3_646 4_566 ?
O3 K3 Te3 86.6(3) . 4_566 ?
O4 K3 Te2 86.8(4) . 4_566 ?
O5 K3 Te2 132.0(5) . 4_566 ?
O3 K3 Te2 161.8(3) 3_646 4_566 ?
O3 K3 Te2 63.5(2) . 4_566 ?
Te3 K3 Te2 78.70(9) 4_566 4_566 ?
O4 K3 K5 131.6(4) . . ?
O5 K3 K5 48.7(5) . . ?
O3 K3 K5 48.9(3) 3_646 . ?
O3 K3 K5 106.7(3) . . ?
Te3 K3 K5 62.63(10) 4_566 . ?
Te2 K3 K5 140.96(14) 4_566 . ?
O4 K3 Te1 93.3(4) . . ?
O5 K3 Te1 133.3(5) . . ?
O3 K3 Te1 69.3(3) 3_646 . ?
O3 K3 Te1 157.0(2) . . ?
Te3 K3 Te1 88.84(10) 4_566 . ?
Te2 K3 Te1 93.50(9) 4_566 . ?
K5 K3 Te1 91.02(13) . . ?
O4 K3 K5 43.0(4) . 3_656 ?
O5 K3 K5 92.7(5) . 3_656 ?
O3 K3 K5 124.9(3) 3_646 3_656 ?
O3 K3 K5 45.2(3) . 3_656 ?
Te3 K3 K5 125.56(16) 4_566 3_656 ?
Te2 K3 K5 59.71(10) 4_566 3_656 ?
K5 K3 K5 141.32(13) . 3_656 ?
Te1 K3 K5 124.49(12) . 3_656 ?
O4 K3 K4 62.8(3) . . ?
O5 K3 K4 161.0(4) . . ?
O3 K3 K4 109.8(3) 3_646 . ?
O3 K3 K4 108.0(3) . . ?
Te3 K3 K4 108.13(10) 4_566 . ?
Te2 K3 K4 52.64(9) 4_566 . ?
K5 K3 K4 143.31(17) . . ?
Te1 K3 K4 52.42(9) . . ?
K5 K3 K4 74.35(11) 3_656 . ?
O4 K3 K4 124.0(3) . 4_566 ?
O5 K3 K4 137.5(4) . 4_566 ?
O3 K3 K4 107.2(3) 3_646 4_566 ?
O3 K3 K4 114.1(3) . 4_566 ?
Te3 K3 K4 49.24(7) 4_566 4_566 ?
Te2 K3 K4 61.96(9) 4_566 4_566 ?
K5 K3 K4 93.77(12) . 4_566 ?
Te1 K3 K4 48.64(8) . 4_566 ?
K5 K3 K4 120.35(13) 3_656 4_566 ?
K4 K3 K4 61.32(6) . 4_566 ?
Te3 K4 Te1 92.61(9) . 4_466 ?
Te3 K4 Te3 150.01(15) . 4_466 ?
Te1 K4 Te3 77.71(9) 4_466 4_466 ?
Te3 K4 Te2 93.41(10) . 4_566 ?
Te1 K4 Te2 105.45(14) 4_466 4_566 ?
Te3 K4 Te2 116.47(12) 4_466 4_566 ?
Te3 K4 Te1 77.02(10) . . ?
Te1 K4 Te1 155.43(15) 4_466 . ?
Te3 K4 Te1 100.13(12) 4_466 . ?
Te2 K4 Te1 97.44(10) 4_566 . ?
Te3 K4 In1 44.23(6) . . ?
Te1 K4 In1 114.48(11) 4_466 . ?
Te3 K4 In1 114.42(14) 4_466 . ?
Te2 K4 In1 120.03(11) 4_566 . ?
Te1 K4 In1 43.72(7) . . ?
Te3 K4 In1 134.30(12) . 4_466 ?
Te1 K4 In1 41.80(5) 4_466 4_466 ?
Te3 K4 In1 41.43(5) 4_466 4_466 ?
Te2 K4 In1 101.17(12) 4_566 4_466 ?
Te1 K4 In1 141.56(12) . 4_466 ?
In1 K4 In1 138.37(12) . 4_466 ?
Te3 K4 K2A 109.28(14) . 1_455 ?
Te1 K4 K2A 114.05(12) 4_466 1_455 ?
Te3 K4 K2A 52.55(8) 4_466 1_455 ?
Te2 K4 K2A 132.64(12) 4_566 1_455 ?
Te1 K4 K2A 51.58(9) . 1_455 ?
In1 K4 K2A 65.33(10) . 1_455 ?
In1 K4 K2A 91.95(10) 4_466 1_455 ?
Te3 K4 K3 112.01(12) . . ?
Te1 K4 K3 147.29(15) 4_466 . ?
Te3 K4 K3 89.30(10) 4_466 . ?
Te2 K4 K3 53.96(9) 4_566 . ?
Te1 K4 K3 55.98(9) . . ?
In1 K4 K3 98.23(12) . . ?
In1 K4 K3 111.57(11) 4_466 . ?
K2A K4 K3 78.83(11) 1_455 . ?
Te3 K4 K1 98.20(11) . 4_466 ?
Te1 K4 K1 53.53(9) 4_466 4_466 ?
Te3 K4 K1 98.47(12) 4_466 4_466 ?
Te2 K4 K1 52.06(9) 4_566 4_466 ?
Te1 K4 K1 149.18(13) . 4_466 ?
In1 K4 K1 142.32(11) . 4_466 ?
In1 K4 K1 61.02(9) 4_466 4_466 ?
K2A K4 K1 150.85(13) 1_455 4_466 ?
K3 K4 K1 100.10(13) . 4_466 ?
Te3 K4 K2A 48.48(8) . 4_466 ?
Te1 K4 K2A 85.81(11) 4_466 4_466 ?
Te3 K4 K2A 154.66(16) 4_466 4_466 ?
Te2 K4 K2A 49.80(7) 4_566 4_466 ?
Te1 K4 K2A 102.76(10) . 4_466 ?
In1 K4 K2A 89.84(9) . 4_466 ?
In1 K4 K2A 114.97(13) 4_466 4_466 ?
K2A K4 K2A 152.67(14) 1_455 4_466 ?
K3 K4 K2A 94.55(11) . 4_466 ?
K1 K4 K2A 56.19(10) 4_466 4_466 ?
Te3 K4 K4 102.85(14) . 4_466 ?
Te1 K4 K4 51.61(8) 4_466 4_466 ?
Te3 K4 K4 49.10(6) 4_466 4_466 ?
Te2 K4 K4 151.82(19) 4_566 4_466 ?
Te1 K4 K4 108.48(18) . 4_466 ?
In1 K4 K4 87.13(15) . 4_466 ?
In1 K4 K4 51.25(7) 4_466 4_466 ?
K2A K4 K4 62.90(13) 1_455 4_466 ?
K3 K4 K4 134.94(15) . 4_466 ?
K1 K4 K4 102.28(15) 4_466 4_466 ?
K2A K4 K4 130.34(15) 4_466 4_466 ?
O4 K5 O2A 69.7(5) 3_646 . ?
O4 K5 O5 142.9(5) 3_646 . ?
O2A K5 O5 123.9(5) . . ?
O4 K5 O3 90.5(5) 3_646 3_646 ?
O2A K5 O3 72.3(4) . 3_646 ?
O5 K5 O3 66.2(5) . 3_646 ?
O4 K5 O1A 70.0(4) 3_646 . ?
O2A K5 O1A 79.0(4) . . ?
O5 K5 O1A 141.8(5) . . ?
O3 K5 O1A 149.7(4) 3_646 . ?
O4 K5 Te4 104.1(3) 3_646 2_665 ?
O2A K5 Te4 138.0(4) . 2_665 ?
O5 K5 Te4 86.8(4) . 2_665 ?
O3 K5 Te4 149.3(3) 3_646 2_665 ?
O1A K5 Te4 60.7(3) . 2_665 ?
O4 K5 Te3 129.5(3) 3_646 4_566 ?
O2A K5 Te3 66.6(4) . 4_566 ?
O5 K5 Te3 84.4(4) . 4_566 ?
O3 K5 Te3 99.3(3) 3_646 4_566 ?
O1A K5 Te3 77.8(3) . 4_566 ?
Te4 K5 Te3 92.13(11) 2_665 4_566 ?
O4 K5 K3 134.3(3) 3_646 . ?
O2A K5 K3 76.3(4) . . ?
O5 K5 K3 48.2(3) . . ?
O3 K5 K3 49.7(4) 3_646 . ?
O1A K5 K3 132.0(3) . . ?
Te4 K5 K3 121.56(16) 2_665 . ?
Te3 K5 K3 54.71(9) 4_566 . ?
O4 K5 Te2 82.2(3) 3_646 2_565 ?
O2A K5 Te2 127.5(4) . 2_565 ?
O5 K5 Te2 62.0(4) . 2_565 ?
O3 K5 Te2 64.2(3) 3_646 2_565 ?
O1A K5 Te2 131.7(3) . 2_565 ?
Te4 K5 Te2 90.74(9) 2_665 2_565 ?
Te3 K5 Te2 146.02(14) 4_566 2_565 ?
K3 K5 Te2 95.66(12) . 2_565 ?
O4 K5 K3 40.4(3) 3_646 3_646 ?
O2A K5 K3 74.4(4) . 3_646 ?
O5 K5 K3 105.6(4) . 3_646 ?
O3 K5 K3 52.5(4) 3_646 3_646 ?
O1A K5 K3 110.3(4) . 3_646 ?
Te4 K5 K3 128.55(13) 2_665 3_646 ?
Te3 K5 K3 137.91(12) 4_566 3_646 ?
K3 K5 K3 101.75(10) . 3_646 ?
Te2 K5 K3 56.26(9) 2_565 3_646 ?
O4 K5 K2A 78.0(3) 3_646 . ?
O2A K5 K2A 41.8(3) . . ?
O5 K5 K2A 136.8(4) . . ?
O3 K5 K2A 113.3(3) 3_646 . ?
O1A K5 K2A 41.5(3) . . ?
Te4 K5 K2A 96.32(11) 2_665 . ?
Te3 K5 K2A 52.55(9) 4_566 . ?
K3 K5 K2A 96.45(12) . . ?
Te2 K5 K2A 160.06(16) 2_565 . ?
K3 K5 K2A 105.61(14) 3_646 . ?
O4 K5 K1 103.0(3) 3_646 2_665 ?
O2A K5 K1 172.3(4) . 2_665 ?
O5 K5 K1 60.2(3) . 2_665 ?
O3 K5 K1 105.7(3) 3_646 2_665 ?
O1A K5 K1 101.4(3) . 2_665 ?
Te4 K5 K1 45.10(7) 2_665 2_665 ?
Te3 K5 K1 121.11(13) 4_566 2_665 ?
K3 K5 K1 108.37(13) . 2_665 ?
Te2 K5 K1 46.92(7) 2_565 2_665 ?
K3 K5 K1 98.34(11) 3_646 2_665 ?
K2A K5 K1 141.02(12) . 2_665 ?
K5 O3 K3 81.4(4) 3_656 3_656 ?
K5 O3 K3 82.3(4) 3_656 . ?
K3 O3 K3 161.1(5) 3_656 . ?
K3 O4 K5 96.6(5) . 3_656 ?
K3 O5 K5 83.0(5) . . ?
O1A K2A O2A 93.0(5) . . ?
O1A K2A Te1 85.3(4) . 1_655 ?
O2A K2A Te1 178.3(3) . 1_655 ?
O1A K2A Te3 92.4(4) . 4_566 ?
O2A K2A Te3 72.1(5) . 4_566 ?
Te1 K2A Te3 107.68(13) 1_655 4_566 ?
O1A K2A Te4 87.8(4) . 4_556 ?
O2A K2A Te4 68.5(5) . 4_556 ?
Te1 K2A Te4 111.61(12) 1_655 4_556 ?
Te3 K2A Te4 140.58(12) 4_566 4_556 ?
O1A K2A Te2 165.3(4) . 1_655 ?
O2A K2A Te2 101.1(3) . 1_655 ?
Te1 K2A Te2 80.58(8) 1_655 1_655 ?
Te3 K2A Te2 95.82(10) 4_566 1_655 ?
Te4 K2A Te2 93.51(10) 4_556 1_655 ?
O1A K2A K5 55.4(4) . . ?
O2A K2A K5 43.1(3) . . ?
Te1 K2A K5 135.30(12) 1_655 . ?
Te3 K2A K5 59.63(9) 4_566 . ?
Te4 K2A K5 89.28(11) 4_556 . ?
Te2 K2A K5 139.25(13) 1_655 . ?
O1A K2A K4 107.3(4) . 1_655 ?
O2A K2A K4 123.5(5) . 1_655 ?
Te1 K2A K4 56.94(9) 1_655 1_655 ?
Te3 K2A K4 55.35(10) 4_566 1_655 ?
Te4 K2A K4 158.98(12) 4_556 1_655 ?
Te2 K2A K4 68.18(9) 1_655 1_655 ?
K5 K2A K4 111.23(14) . 1_655 ?
O1A K2A K1 113.5(4) . 4_556 ?
O2A K2A K1 112.4(5) . 4_556 ?
Te1 K2A K1 68.58(9) 1_655 4_556 ?
Te3 K2A K1 152.91(12) 4_566 4_556 ?
Te4 K2A K1 53.01(9) 4_556 4_556 ?
Te2 K2A K1 57.19(8) 1_655 4_556 ?
K5 K2A K1 142.20(15) . 4_556 ?
K4 K2A K1 106.56(12) 1_655 4_556 ?
O1A K2A K1 135.1(4) . . ?
O2A K2A K1 54.1(4) . . ?
Te1 K2A K1 127.43(12) 1_655 . ?
Te3 K2A K1 102.92(12) 4_566 . ?
Te4 K2A K1 54.07(9) 4_556 . ?
Te2 K2A K1 54.38(8) 1_655 . ?
K5 K2A K1 97.02(12) . . ?
K4 K2A K1 116.22(12) 1_655 . ?
K1 K2A K1 64.81(7) 4_556 . ?
O1A K2A K4 140.5(4) . 4_566 ?
O2A K2A K4 67.7(4) . 4_566 ?
Te1 K2A K4 113.52(11) 1_655 4_566 ?
Te3 K2A K4 49.59(8) 4_566 4_566 ?
Te4 K2A K4 113.87(11) 4_556 4_566 ?
Te2 K2A K4 51.32(8) 1_655 4_566 ?
K5 K2A K4 90.68(11) . 4_566 ?
K4 K2A K4 63.30(7) 1_655 4_566 ?
K1 K2A K4 105.86(11) 4_556 4_566 ?
K1 K2A K4 60.37(11) . 4_566 ?
K2A O1A K5 83.1(5) . . ?
K2A O2A K5 95.1(5) . . ?

loop_
_geom_bond_atom_site_label_1
_geom_bond_atom_site_label_2
_geom_bond_distance
_geom_bond_site_symmetry_2
_geom_bond_publ_flag
In1 Te4 2.769(2) . ?
In1 Te3 2.773(2) . ?
In1 Te1 2.7892(16) . ?
In1 Te2 2.8070(19) . ?
Te1 K2A 3.442(4) 1_455 ?
Te3 K3 3.472(4) 4_466 ?
Te3 K2A 3.476(5) 4_466 ?
Te4 K1 3.497(4) . ?
K3 O4 2.626(14) . ?
K3 O5 2.839(17) . ?
K3 O3 2.915(19) 3_646 ?
K3 O3 3.222(19) . ?
K3 Te3 3.472(4) 4_566 ?
K5 O4 2.76(2) 3_646 ?
K5 O2A 2.782(16) . ?
K5 O5 2.86(2) . ?
K5 O3 2.879(15) 3_646 ?
K5 O1A 3.360(19) . ?
O3 K5 2.879(15) 3_656 ?
O3 K3 2.915(19) 3_656 ?
O4 K5 2.761(19) 3_656 ?
K2A O1A 2.707(15) . ?
K2A O2A 2.713(16) . ?
K2A Te1 3.442(4) 1_655 ?
K2A Te3 3.476(5) 4_566 ?
